data_1549356
loop_
_publ_author_name
'Borjas, Rosendo'
'Mariappan Balasekaran, Samundeeswari'
'Poineau, Frederic'

_publ_section_title
;
 Bis(tetraphenylarsonium) hexachloridozirconate(IV) acetonitrile
 tetrasolvate
;
_journal_coeditor_code WM4070
_journal_issue 4
_journal_name_full IUCrData
_journal_page_first x180528
_journal_paper_doi 10.1107/S241431461800528X
_journal_volume 3
_journal_year 2018
_chemical_formula_iupac '(C24 H20 As)2 [Zr Cl6], 4C2 H3 N'
_chemical_formula_moiety '2(C24 H20 As +), Cl6 Zr 2-, 4(C2 H3 N)'
_chemical_formula_sum 'C56 H52 As2 Cl6 N4 Zr'
_chemical_formula_weight 1234.77
_chemical_name_common (AsPh4)2ZrCl6
_chemical_name_systematic
;
Bis(tetraphenylarsonium) hexachloridozirconate(IV) acetonitrile tetrasolvate
;
_space_group_crystal_system monoclinic
_space_group_IT_number 14
_space_group_name_Hall '-P 2ybc'
_space_group_name_H-M_alt 'P 1 21/c 1'
_symmetry_space_group_name_Hall '-P 2ybc'
_symmetry_space_group_name_H-M 'P 1 21/c 1'
_atom_sites_solution_hydrogens geom
_cell_angle_alpha 90
_cell_angle_beta 97.8490(10)
_cell_angle_gamma 90
_cell_formula_units_Z 2
_cell_length_a 9.6505(7)
_cell_length_b 19.3780(13)
_cell_length_c 15.1026(10)
_cell_measurement_reflns_used 9919
_cell_measurement_temperature 100.0(2)
_cell_measurement_theta_max 30.4811
_cell_measurement_theta_min 2.3755
_cell_volume 2797.8(3)
_computing_cell_refinement
;
SAINT (Bruker, 2015)
;
_computing_data_collection
;
APEX3 (Bruker, 2015)
;
_computing_data_reduction
;
SAINT (Bruker, 2015)
;
_computing_molecular_graphics
;
DIAMOND (Brandenburg, 2007)
;
_computing_publication_material
;
publCIF (Westrip, 2010)
;
_computing_structure_refinement
;
SHELXL2016 (Sheldrick, 2015<i>b</i>)
;
_computing_structure_solution
;
SHELXT (Sheldrick, 2015<i>a</i>)
;
_diffrn_ambient_temperature 100.(2)
_diffrn_detector_area_resol_mean 8.3333
_diffrn_measured_fraction_theta_full 1.000
_diffrn_measured_fraction_theta_max 1.000
_diffrn_measurement_device_type 'Bruker SMART APEX CCD area detector'
_diffrn_measurement_method '\w and \f scans'
_diffrn_radiation_monochromator 'curved graphite'
_diffrn_radiation_type 'Mo K\a'
_diffrn_radiation_wavelength 0.71073
_diffrn_reflns_av_R_equivalents 0.0791
_diffrn_reflns_limit_h_max 13
_diffrn_reflns_limit_h_min -13
_diffrn_reflns_limit_k_max 27
_diffrn_reflns_limit_k_min -27
_diffrn_reflns_limit_l_max 21
_diffrn_reflns_limit_l_min -21
_diffrn_reflns_number 45888
_diffrn_reflns_theta_full 30.58
_diffrn_reflns_theta_max 30.58
_diffrn_reflns_theta_min 1.72
_exptl_absorpt_coefficient_mu 1.697
_exptl_absorpt_correction_T_max 0.93
_exptl_absorpt_correction_T_min 0.80
_exptl_absorpt_correction_type multi-scan
_exptl_absorpt_process_details
;
(<i>SADABS</i>; Bruker 2015)
;
_exptl_crystal_colour 'translucent colourless'
_exptl_crystal_density_diffrn 1.466
_exptl_crystal_density_method 'not measured'
_exptl_crystal_description rectangular
_exptl_crystal_F_000 1248
_exptl_crystal_size_max 0.124
_exptl_crystal_size_mid 0.095
_exptl_crystal_size_min 0.045
_refine_diff_density_max 0.587
_refine_diff_density_min -0.468
_refine_ls_extinction_method none
_refine_ls_goodness_of_fit_ref 1.004
_refine_ls_hydrogen_treatment constr
_refine_ls_matrix_type full
_refine_ls_number_parameters 315
_refine_ls_number_reflns 8589
_refine_ls_number_restraints 0
_refine_ls_restrained_S_all 1.004
_refine_ls_R_factor_all 0.0639
_refine_ls_R_factor_gt 0.0369
_refine_ls_shift/su_max 0.001
_refine_ls_shift/su_mean 0.000
_refine_ls_structure_factor_coef Fsqd
_refine_ls_weighting_details 'w=1/[\s^2^(Fo^2^)+(0.0292P)^2^+0.8047P] where P=(Fo^2^+2Fc^2^)/3'
_refine_ls_weighting_scheme calc
_refine_ls_wR_factor_gt 0.0715
_refine_ls_wR_factor_ref 0.0820
_reflns_number_gt 6236
_reflns_number_total 8589
_reflns_threshold_expression 'I > 2\s(I)'
_cod_data_source_file wm4070sup1.cif
_cod_data_source_block I
_cod_database_code 1549356

loop_
_space_group_symop_operation_xyz
'x, y, z'
'-x, y+1/2, -z+1/2'
'-x, -y, -z'
'x, -y-1/2, z-1/2'

loop_
_atom_site_type_symbol
_atom_site_label
_atom_site_fract_x
_atom_site_fract_y
_atom_site_fract_z
_atom_site_U_iso_or_equiv
_atom_site_adp_type
_atom_site_calc_flag
_atom_site_occupancy
Zr Zr1 0 0.5 0.5 0.01200(7) Uani d 1
Cl Cl1 -0.12452(6) 0.49192(3) 0.63295(4) 0.01817(12) Uani d 1
Cl Cl2 0.21611(6) 0.46095(3) 0.59151(4) 0.01759(12) Uani d 1
Cl Cl3 -0.06208(6) 0.37896(3) 0.46088(4) 0.01820(12) Uani d 1
As As1 0.33890(2) 0.19416(2) 0.56737(2) 0.01347(6) Uani d 1
C C1 0.1981(2) 0.20864(12) 0.64294(15) 0.0158(5) Uani d 1
C C2 0.1159(2) 0.26745(13) 0.63054(15) 0.0183(5) Uani d 1
H H2 0.1348 0.3019 0.5891 0.022 Uiso calc 1
C C3 0.0045(3) 0.27509(14) 0.68001(17) 0.0233(5) Uani d 1
H H3 -0.053 0.315 0.6724 0.028 Uiso calc 1
C C4 -0.0218(3) 0.22430(15) 0.74010(17) 0.0261(6) Uani d 1
H H4 -0.0977 0.2297 0.7735 0.031 Uiso calc 1
C C5 0.0609(3) 0.16591(14) 0.75216(17) 0.0257(6) Uani d 1
H H5 0.0423 0.1317 0.794 0.031 Uiso calc 1
C C6 0.1713(3) 0.15734(13) 0.70298(16) 0.0215(5) Uani d 1
H H6 0.2277 0.117 0.7102 0.026 Uiso calc 1
C C7 0.4895(2) 0.14073(12) 0.62672(15) 0.0160(5) Uani d 1
C C8 0.5372(3) 0.15342(13) 0.71679(16) 0.0198(5) Uani d 1
H H8 0.489 0.1848 0.75 0.024 Uiso calc 1
C C9 0.6563(3) 0.11940(13) 0.75712(17) 0.0223(5) Uani d 1
H H9 0.6901 0.1277 0.8182 0.027 Uiso calc 1
C C10 0.7255(3) 0.07347(13) 0.70835(17) 0.0232(5) Uani d 1
H H10 0.8069 0.0505 0.7362 0.028 Uiso calc 1
C C11 0.6772(3) 0.06076(13) 0.61916(17) 0.0226(5) Uani d 1
H H11 0.7253 0.029 0.5863 0.027 Uiso calc 1
C C12 0.5584(3) 0.09436(12) 0.57771(16) 0.0192(5) Uani d 1
H H12 0.5247 0.0857 0.5166 0.023 Uiso calc 1
C C13 0.2531(2) 0.14813(12) 0.46202(15) 0.0161(5) Uani d 1
C C14 0.1334(3) 0.10940(13) 0.46581(18) 0.0232(5) Uani d 1
H H14 0.0967 0.104 0.5207 0.028 Uiso calc 1
C C15 0.0675(3) 0.07837(14) 0.3877(2) 0.0303(6) Uani d 1
H H15 -0.0148 0.0517 0.3891 0.036 Uiso calc 1
C C16 0.1224(3) 0.08663(14) 0.30838(19) 0.0319(7) Uani d 1
H H16 0.0763 0.0664 0.2551 0.038 Uiso calc 1
C C17 0.2431(3) 0.12383(14) 0.30598(18) 0.0285(6) Uani d 1
H H17 0.2815 0.1277 0.2515 0.034 Uiso calc 1
C C18 0.3090(3) 0.15558(13) 0.38228(16) 0.0220(5) Uani d 1
H H18 0.3913 0.1821 0.3804 0.026 Uiso calc 1
C C19 0.4146(2) 0.27956(12) 0.53165(15) 0.0152(5) Uani d 1
C C20 0.3407(3) 0.31814(13) 0.46303(16) 0.0207(5) Uani d 1
H H20 0.2515 0.3033 0.4351 0.025 Uiso calc 1
C C21 0.3994(3) 0.37853(14) 0.43617(18) 0.0264(6) Uani d 1
H H21 0.3498 0.4055 0.3897 0.032 Uiso calc 1
C C22 0.5302(3) 0.40003(13) 0.47654(18) 0.0256(6) Uani d 1
H H22 0.5702 0.4412 0.4571 0.031 Uiso calc 1
C C23 0.6021(3) 0.36166(14) 0.54487(18) 0.0260(6) Uani d 1
H H23 0.6913 0.3767 0.5726 0.031 Uiso calc 1
C C24 0.5446(3) 0.30097(13) 0.57344(16) 0.0203(5) Uani d 1
H H24 0.5936 0.2746 0.6208 0.024 Uiso calc 1
N N1S 0.6349(3) 0.29350(14) 0.8309(2) 0.0488(8) Uani d 1
C C1S 0.8149(3) 0.29684(15) 0.9742(2) 0.0354(7) Uani d 1
H H1SA 0.9092 0.2909 0.9581 0.053 Uiso calc 1
H H1SB 0.795 0.2595 1.0144 0.053 Uiso calc 1
H H1SC 0.809 0.3413 1.0043 0.053 Uiso calc 1
C C2S 0.7135(3) 0.29509(14) 0.8939(2) 0.0330(7) Uani d 1
N N2S 0.7183(3) 0.47851(14) 0.89707(18) 0.0415(7) Uani d 1
C C3S 0.5671(3) 0.45689(15) 0.74402(18) 0.0305(6) Uani d 1
H H3SA 0.6178 0.4728 0.6959 0.046 Uiso calc 1
H H3SB 0.4785 0.4821 0.7413 0.046 Uiso calc 1
H H3SC 0.548 0.4074 0.737 0.046 Uiso calc 1
C C4S 0.6518(3) 0.46939(14) 0.8301(2) 0.0280(6) Uani d 1

loop_
_atom_site_aniso_label
_atom_site_aniso_U_11
_atom_site_aniso_U_22
_atom_site_aniso_U_33
_atom_site_aniso_U_12
_atom_site_aniso_U_13
_atom_site_aniso_U_23
Zr1 0.01241(14) 0.01349(15) 0.01014(14) -0.00022(12) 0.00168(11) 0.00088(11)
Cl1 0.0181(3) 0.0237(3) 0.0137(3) 0.0007(2) 0.0057(2) 0.0023(2)
Cl2 0.0159(3) 0.0219(3) 0.0144(3) 0.0019(2) 0.0001(2) 0.0022(2)
Cl3 0.0206(3) 0.0155(3) 0.0184(3) -0.0018(2) 0.0024(2) -0.0012(2)
As1 0.01339(11) 0.01436(12) 0.01258(11) -0.00053(9) 0.00148(8) -0.00037(9)
C1 0.0124(11) 0.0194(12) 0.0154(11) -0.0027(9) 0.0017(9) -0.0023(9)
C2 0.0197(12) 0.0192(12) 0.0162(11) 0.0001(10) 0.0027(9) 0.0001(9)
C3 0.0200(13) 0.0240(14) 0.0261(14) 0.0018(10) 0.0033(10) -0.0049(11)
C4 0.0204(13) 0.0368(16) 0.0222(13) -0.0031(11) 0.0073(10) -0.0072(11)
C5 0.0269(14) 0.0305(15) 0.0215(13) -0.0052(11) 0.0099(11) 0.0016(11)
C6 0.0220(13) 0.0214(13) 0.0216(13) -0.0004(10) 0.0045(10) 0.0028(10)
C7 0.0148(11) 0.0139(11) 0.0192(12) 0.0002(9) 0.0020(9) 0.0029(9)
C8 0.0212(12) 0.0210(13) 0.0165(12) 0.0000(10) 0.0007(10) -0.0006(10)
C9 0.0225(13) 0.0231(13) 0.0196(12) -0.0028(10) -0.0037(10) 0.0026(10)
C10 0.0187(12) 0.0236(14) 0.0266(14) 0.0025(10) 0.0001(10) 0.0078(11)
C11 0.0199(12) 0.0193(13) 0.0291(14) 0.0055(10) 0.0058(10) 0.0041(10)
C12 0.0225(12) 0.0183(12) 0.0167(12) 0.0011(10) 0.0017(9) 0.0015(9)
C13 0.0170(11) 0.0161(12) 0.0144(11) 0.0038(9) -0.0014(9) -0.0030(9)
C14 0.0195(12) 0.0190(13) 0.0298(14) 0.0039(10) -0.0008(10) -0.0040(11)
C15 0.0224(14) 0.0228(14) 0.0421(17) 0.0045(11) -0.0087(12) -0.0096(12)
C16 0.0381(16) 0.0250(15) 0.0280(15) 0.0125(12) -0.0122(12) -0.0131(11)
C17 0.0375(16) 0.0278(15) 0.0186(13) 0.0133(12) -0.0018(11) -0.0057(11)
C18 0.0273(13) 0.0207(13) 0.0179(12) 0.0070(11) 0.0030(10) -0.0008(10)
C19 0.0160(11) 0.0144(11) 0.0165(11) -0.0006(9) 0.0066(9) -0.0001(9)
C20 0.0192(12) 0.0228(13) 0.0208(12) 0.0021(10) 0.0050(10) 0.0022(10)
C21 0.0321(15) 0.0228(14) 0.0271(14) 0.0069(11) 0.0136(12) 0.0049(11)
C22 0.0325(15) 0.0152(12) 0.0328(15) -0.0029(11) 0.0179(12) -0.0002(11)
C23 0.0238(13) 0.0256(14) 0.0309(15) -0.0070(11) 0.0123(11) -0.0045(11)
C24 0.0184(12) 0.0216(13) 0.0215(12) -0.0014(10) 0.0052(10) -0.0021(10)
N1S 0.0466(17) 0.0337(16) 0.061(2) 0.0065(13) -0.0098(15) -0.0145(14)
C1S 0.0304(16) 0.0303(16) 0.0450(18) -0.0015(13) 0.0039(13) 0.0032(13)
C2S 0.0276(15) 0.0175(14) 0.054(2) 0.0013(11) 0.0074(14) -0.0045(13)
N2S 0.0434(16) 0.0390(16) 0.0414(16) 0.0038(13) 0.0033(13) -0.0101(13)
C3S 0.0279(15) 0.0349(16) 0.0305(15) 0.0030(12) 0.0096(12) 0.0035(12)
C4S 0.0275(15) 0.0237(14) 0.0354(16) 0.0033(11) 0.0133(13) -0.0013(12)

loop_
_atom_type_symbol
_atom_type_description
_atom_type_scat_dispersion_real
_atom_type_scat_dispersion_imag
_atom_type_scat_source
C C 0.0033 0.0016 'International Tables Vol C Tables 4.2.6.8 and 6.1.1.4'
H H 0.0000 0.0000 'International Tables Vol C Tables 4.2.6.8 and 6.1.1.4'
As As 0.0499 2.0058 'International Tables Vol C Tables 4.2.6.8 and 6.1.1.4'
Cl Cl 0.1484 0.1585 'International Tables Vol C Tables 4.2.6.8 and 6.1.1.4'
Zr Zr -2.9673 0.5597 'International Tables Vol C Tables 4.2.6.8 and 6.1.1.4'
N N 0.0061 0.0033 'International Tables Vol C Tables 4.2.6.8 and 6.1.1.4'

loop_
_geom_angle_atom_site_label_1
_geom_angle_atom_site_label_2
_geom_angle_atom_site_label_3
_geom_angle_site_symmetry_1
_geom_angle_site_symmetry_3
_geom_angle
_geom_angle_publ_flag
Cl2 Zr1 Cl2 . 3_566 180.0 ?
Cl2 Zr1 Cl3 . . 90.09(2) y
Cl2 Zr1 Cl3 3_566 . 89.91(2) y
Cl2 Zr1 Cl3 . 3_566 89.91(2) ?
Cl2 Zr1 Cl3 3_566 3_566 90.09(2) ?
Cl3 Zr1 Cl3 . 3_566 180.00(3) ?
Cl2 Zr1 Cl1 . 3_566 90.398(19) y
Cl2 Zr1 Cl1 3_566 3_566 89.602(19) ?
Cl3 Zr1 Cl1 . 3_566 89.703(19) y
Cl3 Zr1 Cl1 3_566 3_566 90.296(19) y
Cl2 Zr1 Cl1 . . 89.603(19) y
Cl2 Zr1 Cl1 3_566 . 90.397(19) ?
Cl3 Zr1 Cl1 . . 90.298(19) ?
Cl3 Zr1 Cl1 3_566 . 89.703(19) ?
Cl1 Zr1 Cl1 3_566 . 180.0 ?
C7 As1 C1 . . 110.95(10) y
C7 As1 C13 . . 110.73(10) y
C1 As1 C13 . . 107.65(10) y
C7 As1 C19 . . 107.83(10) y
C1 As1 C19 . . 111.76(10) y
C13 As1 C19 . . 107.89(10) y
C2 C1 C6 . . 121.3(2) ?
C2 C1 As1 . . 118.72(18) ?
C6 C1 As1 . . 119.64(18) ?
C1 C2 C3 . . 118.9(2) ?
C1 C2 H2 . . 120.6 ?
C3 C2 H2 . . 120.6 ?
C4 C3 C2 . . 119.8(2) ?
C4 C3 H3 . . 120.1 ?
C2 C3 H3 . . 120.1 ?
C5 C4 C3 . . 120.9(2) ?
C5 C4 H4 . . 119.5 ?
C3 C4 H4 . . 119.5 ?
C4 C5 C6 . . 119.9(2) ?
C4 C5 H5 . . 120.1 ?
C6 C5 H5 . . 120.1 ?
C5 C6 C1 . . 119.1(2) ?
C5 C6 H6 . . 120.4 ?
C1 C6 H6 . . 120.4 ?
C12 C7 C8 . . 121.0(2) ?
C12 C7 As1 . . 119.35(17) ?
C8 C7 As1 . . 119.40(18) ?
C9 C8 C7 . . 119.0(2) ?
C9 C8 H8 . . 120.5 ?
C7 C8 H8 . . 120.5 ?
C10 C9 C8 . . 120.1(2) ?
C10 C9 H9 . . 119.9 ?
C8 C9 H9 . . 119.9 ?
C9 C10 C11 . . 120.6(2) ?
C9 C10 H10 . . 119.7 ?
C11 C10 H10 . . 119.7 ?
C10 C11 C12 . . 120.1(2) ?
C10 C11 H11 . . 119.9 ?
C12 C11 H11 . . 119.9 ?
C7 C12 C11 . . 119.2(2) ?
C7 C12 H12 . . 120.4 ?
C11 C12 H12 . . 120.4 ?
C14 C13 C18 . . 121.1(2) ?
C14 C13 As1 . . 119.17(18) ?
C18 C13 As1 . . 119.75(18) ?
C13 C14 C15 . . 119.0(3) ?
C13 C14 H14 . . 120.5 ?
C15 C14 H14 . . 120.5 ?
C16 C15 C14 . . 119.8(3) ?
C16 C15 H15 . . 120.1 ?
C14 C15 H15 . . 120.1 ?
C17 C16 C15 . . 120.6(2) ?
C17 C16 H16 . . 119.7 ?
C15 C16 H16 . . 119.7 ?
C16 C17 C18 . . 120.4(3) ?
C16 C17 H17 . . 119.8 ?
C18 C17 H17 . . 119.8 ?
C17 C18 C13 . . 119.1(3) ?
C17 C18 H18 . . 120.5 ?
C13 C18 H18 . . 120.5 ?
C24 C19 C20 . . 121.1(2) ?
C24 C19 As1 . . 119.04(18) ?
C20 C19 As1 . . 119.80(18) ?
C21 C20 C19 . . 118.9(2) ?
C21 C20 H20 . . 120.6 ?
C19 C20 H20 . . 120.6 ?
C20 C21 C22 . . 120.6(2) ?
C20 C21 H21 . . 119.7 ?
C22 C21 H21 . . 119.7 ?
C23 C22 C21 . . 120.1(2) ?
C23 C22 H22 . . 120.0 ?
C21 C22 H22 . . 120.0 ?
C22 C23 C24 . . 120.4(2) ?
C22 C23 H23 . . 119.8 ?
C24 C23 H23 . . 119.8 ?
C19 C24 C23 . . 119.0(2) ?
C19 C24 H24 . . 120.5 ?
C23 C24 H24 . . 120.5 ?
C2S C1S H1SA . . 109.5 ?
C2S C1S H1SB . . 109.5 ?
H1SA C1S H1SB . . 109.5 ?
C2S C1S H1SC . . 109.5 ?
H1SA C1S H1SC . . 109.5 ?
H1SB C1S H1SC . . 109.5 ?
N1S C2S C1S . . 179.5(4) ?
C4S C3S H3SA . . 109.5 ?
C4S C3S H3SB . . 109.5 ?
H3SA C3S H3SB . . 109.5 ?
C4S C3S H3SC . . 109.5 ?
H3SA C3S H3SC . . 109.5 ?
H3SB C3S H3SC . . 109.5 ?
N2S C4S C3S . . 179.3(3) ?

loop_
_geom_bond_atom_site_label_1
_geom_bond_atom_site_label_2
_geom_bond_site_symmetry_2
_geom_bond_distance
_geom_bond_publ_flag
Zr1 Cl2 . 2.4586(6) y
Zr1 Cl2 3_566 2.4587(6) ?
Zr1 Cl3 . 2.4723(6) y
Zr1 Cl3 3_566 2.4724(6) ?
Zr1 Cl1 3_566 2.4818(6) ?
Zr1 Cl1 . 2.4818(5) y
As1 C7 . 1.906(2) y
As1 C1 . 1.911(2) y
As1 C13 . 1.911(2) y
As1 C19 . 1.916(2) y
C1 C2 . 1.387(3) ?
C1 C6 . 1.393(3) ?
C2 C3 . 1.398(3) ?
C2 H2 . 0.95 ?
C3 C4 . 1.385(4) ?
C3 H3 . 0.95 ?
C4 C5 . 1.382(4) ?
C4 H4 . 0.95 ?
C5 C6 . 1.389(3) ?
C5 H5 . 0.95 ?
C6 H6 . 0.95 ?
C7 C12 . 1.389(3) ?
C7 C8 . 1.397(3) ?
C8 C9 . 1.391(3) ?
C8 H8 . 0.95 ?
C9 C10 . 1.384(4) ?
C9 H9 . 0.95 ?
C10 C11 . 1.386(4) ?
C10 H10 . 0.95 ?
C11 C12 . 1.391(3) ?
C11 H11 . 0.95 ?
C12 H12 . 0.95 ?
C13 C14 . 1.385(3) ?
C13 C18 . 1.393(3) ?
C14 C15 . 1.397(4) ?
C14 H14 . 0.95 ?
C15 C16 . 1.385(4) ?
C15 H15 . 0.95 ?
C16 C17 . 1.374(4) ?
C16 H16 . 0.95 ?
C17 C18 . 1.382(4) ?
C17 H17 . 0.95 ?
C18 H18 . 0.95 ?
C19 C24 . 1.389(3) ?
C19 C20 . 1.393(3) ?
C20 C21 . 1.385(3) ?
C20 H20 . 0.95 ?
C21 C22 . 1.388(4) ?
C21 H21 . 0.95 ?
C22 C23 . 1.380(4) ?
C22 H22 . 0.95 ?
C23 C24 . 1.394(3) ?
C23 H23 . 0.95 ?
C24 H24 . 0.95 ?
N1S C2S . 1.134(4) ?
C1S C2S . 1.451(4) ?
C1S H1SA . 0.98 ?
C1S H1SB . 0.98 ?
C1S H1SC . 0.98 ?
N2S C4S . 1.135(4) ?
C3S C4S . 1.459(4) ?
C3S H3SA . 0.98 ?
C3S H3SB . 0.98 ?
C3S H3SC . 0.98 ?

loop_
_geom_hbond_atom_site_label_D
_geom_hbond_atom_site_label_H
_geom_hbond_atom_site_label_A
_geom_hbond_site_symmetry_A
_geom_hbond_distance_DH
_geom_hbond_distance_HA
_geom_hbond_distance_DA
_geom_hbond_angle_DHA
_geom_hbond_publ_flag
C3S H3SA Cl1 1_655 0.98 2.81 3.674(3) 148 yes
C16 H16 Cl1 4_565 0.95 2.73 3.646(3) 162 yes
C18 H18 N1S 4_565 0.95 2.61 3.483(4) 154 yes

_cod_database_fobs_code 1549356
